data_7234027
loop_
_publ_author_name
'Liu, Yu'
'Wang, Xiuli'
'Zhao, Jing'
'Lin, Hongyan'
'Xu, Na'
'Zhang, Juwen'
'Yu, Baoyi'

_publ_section_title
;
 A series of flexible bis(pyridyl)bis(tetrazole)-modulated coordination
 polymers: construction, electrochemical properties, dye adsorption and
 magnetic properties
;
_journal_issue 43
_journal_name_full CrystEngComm
_journal_page_first 6613
_journal_paper_doi 10.1039/C9CE01175G
_journal_volume 21
_journal_year 2019
_chemical_formula_moiety 'C42 H30 Co N10 O6'
_chemical_formula_sum 'C42 H30 Co N10 O6'
_chemical_formula_weight 829.69
_space_group_crystal_system triclinic
_space_group_IT_number 2
_space_group_name_Hall '-P 1'
_space_group_name_H-M_alt 'P -1'
_symmetry_space_group_name_Hall '-P 1'
_symmetry_space_group_name_H-M 'P -1'
_atom_sites_solution_hydrogens geom
_audit_creation_date 2019-07-10
_audit_creation_method
;
Olex2 1.2-beta
(compiled 2016.11.30 svn.r3356 for OlexSys, GUI svn.r5269)
;
_audit_update_record
;
2019-07-11 deposited with the CCDC.    2019-09-17 downloaded from the CCDC.
;
_cell_angle_alpha 100.435(2)
_cell_angle_beta 97.755(2)
_cell_angle_gamma 93.142(2)
_cell_formula_units_Z 2
_cell_length_a 9.2017(8)
_cell_length_b 13.1400(11)
_cell_length_c 17.1774(15)
_cell_measurement_reflns_used 2540
_cell_measurement_temperature 296(2)
_cell_measurement_theta_max 23.097
_cell_measurement_theta_min 2.241
_cell_volume 2017.2(3)
_computing_cell_refinement 'SAINT v8.34A (Bruker, 2013)'
_computing_data_collection 'SMART (Bruker, 2001)'
_computing_data_reduction 'SAINT v8.34A (Bruker, 2013)'
_computing_molecular_graphics 'Olex2 (Dolomanov et al., 2009)'
_computing_publication_material 'Olex2 (Dolomanov et al., 2009)'
_computing_structure_refinement 'ShelXL (Sheldrick, 2015)'
_computing_structure_solution 'SHELXS-97 (Sheldrick, 2008)'
_diffrn_ambient_temperature 293(2)
_diffrn_measured_fraction_theta_full 0.994
_diffrn_measured_fraction_theta_max 0.987
_diffrn_measurement_device_type 'Bruker P4'
_diffrn_measurement_method '\w scans'
_diffrn_radiation_monochromator graphite
_diffrn_radiation_type MoK\a
_diffrn_radiation_wavelength 0.71073
_diffrn_reflns_av_R_equivalents 0.0282
_diffrn_reflns_av_unetI/netI 0.0711
_diffrn_reflns_Laue_measured_fraction_full 0.994
_diffrn_reflns_Laue_measured_fraction_max 0.987
_diffrn_reflns_limit_h_max 11
_diffrn_reflns_limit_h_min -12
_diffrn_reflns_limit_k_max 11
_diffrn_reflns_limit_k_min -17
_diffrn_reflns_limit_l_max 22
_diffrn_reflns_limit_l_min -22
_diffrn_reflns_number 15028
_diffrn_reflns_point_group_measured_fraction_full 0.994
_diffrn_reflns_point_group_measured_fraction_max 0.987
_diffrn_reflns_theta_full 25.242
_diffrn_reflns_theta_max 28.394
_diffrn_reflns_theta_min 1.803
_exptl_absorpt_coefficient_mu 0.486
_exptl_absorpt_correction_T_max 0.9433
_exptl_absorpt_correction_T_min 0.9080
_exptl_absorpt_correction_type multi-scan
_exptl_crystal_colour PINK
_exptl_crystal_density_diffrn 1.366
_exptl_crystal_density_method 'not measured'
_exptl_crystal_description BLOCK
_exptl_crystal_F_000 854
_exptl_crystal_size_max 0.2
_exptl_crystal_size_mid 0.15
_exptl_crystal_size_min 0.12
_platon_squeeze_details
;

;
_refine_diff_density_max 0.736
_refine_diff_density_min -0.569
_refine_diff_density_rms 0.063
_refine_ls_extinction_method none
_refine_ls_goodness_of_fit_ref 0.956
_refine_ls_hydrogen_treatment constr
_refine_ls_matrix_type full
_refine_ls_number_parameters 532
_refine_ls_number_reflns 9987
_refine_ls_number_restraints 1
_refine_ls_restrained_S_all 0.956
_refine_ls_R_factor_all 0.0990
_refine_ls_R_factor_gt 0.0569
_refine_ls_shift/su_max 0.001
_refine_ls_shift/su_mean 0.000
_refine_ls_structure_factor_coef Fsqd
_refine_ls_weighting_details 'w=1/[\s^2^(Fo^2^)+(0.0767P)^2^] where P=(Fo^2^+2Fc^2^)/3'
_refine_ls_weighting_scheme calc
_refine_ls_wR_factor_gt 0.1361
_refine_ls_wR_factor_ref 0.1505
_reflns_Friedel_coverage 0.000
_reflns_number_gt 6076
_reflns_number_total 9987
_reflns_threshold_expression 'I > 2\s(I)'
_cod_data_source_file c9ce01175g2.cif
_cod_data_source_block 2
_cod_depositor_comments 'Adding full bibliography for 7234026--7234029.cif.'
_cod_database_code 7234027
_shelx_space_group_comment
;
The symmetry employed for this shelxl refinement is uniquely defined
by the following loop, which should always be used as a source of
symmetry information in preference to the above space-group names.
They are only intended as comments.
;
_shelx_estimated_absorpt_t_max 0.944
_shelx_estimated_absorpt_t_min 0.909
_olex2_refinement_description
;
1. Fixed Uiso
 At 1.2 times of:
  All C(H) groups, All C(H,H) groups
 At 1.5 times of:
  All O(H) groups
2. Rigid bond restraints
 C37, C38
 with sigma for 1-2 distances of 0.02 and sigma for 1-3 distances of 0.01
3.a Secondary CH2 refined with riding coordinates:
 C7(H7A,H7B), C8(H8A,H8B), C9(H9A,H9B)
3.b Aromatic/amide H refined with riding coordinates:
 C1(H1), C2(H2), C4(H4), C5(H5), C12(H12), C13(H13), C14(H14), C15(H15),
 C18(H18), C19(H19), C21(H21), C22(H22), C24(H24), C25(H25), C27(H27), C28(H28),
  C30(H30), C32(H32), C34(H34), C36(H36), C37(H37), C39(H39), C40(H40)
3.c Tetrahedral OH refined with riding coordinates:
 O5(H5A)
;
_shelx_shelxl_version_number 2014/7
_olex2_submission_special_instructions 'No special instructions were received'

loop_
_space_group_symop_operation_xyz
'x, y, z'
'-x, -y, -z'

loop_
_atom_site_label
_atom_site_type_symbol
_atom_site_fract_x
_atom_site_fract_y
_atom_site_fract_z
_atom_site_U_iso_or_equiv
_atom_site_adp_type
_atom_site_occupancy
_atom_site_site_symmetry_order
_atom_site_calc_flag
_atom_site_refinement_flags_posn
_atom_site_refinement_flags_adp
Co1 Co 0.34974(4) -0.00549(3) 0.57267(2) 0.03254(12) Uani 1 1 d . .
O1 O 0.2012(2) -0.03846(15) 0.64239(11) 0.0470(5) Uani 1 1 d . .
N1 N 0.2568(2) 0.13117(18) 0.54318(13) 0.0385(5) Uani 1 1 d . .
C1 C 0.1313(3) 0.1251(2) 0.49266(18) 0.0437(7) Uani 1 1 d . .
H1 H 0.0776 0.0609 0.4768 0.052 Uiso 1 1 calc R .
O2 O 0.2460(2) -0.08889(15) 0.46636(10) 0.0411(5) Uani 1 1 d . .
N2 N 0.5510(2) 0.14282(19) 0.39827(14) 0.0407(6) Uani 1 1 d . .
C2 C 0.0772(3) 0.2068(2) 0.46313(18) 0.0442(7) Uani 1 1 d . .
H2 H -0.0119 0.1982 0.4290 0.053 Uiso 1 1 calc R .
C3 C 0.1560(3) 0.3035(2) 0.48433(16) 0.0379(6) Uani 1 1 d . .
N3 N 0.0085(3) 0.3892(2) 0.38688(15) 0.0480(6) Uani 1 1 d . .
O3 O 0.3250(2) 0.08286(18) 0.73537(13) 0.0579(6) Uani 1 1 d . .
N4 N 0.0152(3) 0.4877(2) 0.37842(16) 0.0541(7) Uani 1 1 d . .
C4 C 0.2824(3) 0.3117(2) 0.53960(18) 0.0480(8) Uani 1 1 d . .
H4 H 0.3364 0.3756 0.5576 0.058 Uiso 1 1 calc R .
O4 O 0.4507(2) -0.06700(16) 0.41581(11) 0.0442(5) Uani 1 1 d . .
N5 N 0.1148(3) 0.5487(2) 0.43105(17) 0.0574(7) Uani 1 1 d . .
C5 C 0.3282(3) 0.2258(2) 0.56772(18) 0.0468(7) Uani 1 1 d . .
H5 H 0.4124 0.2334 0.6055 0.056 Uiso 1 1 calc R .
O5 O -0.5677(2) -0.75817(19) -0.14840(16) 0.0661(7) Uani 1 1 d . .
H5A H -0.6379 -0.8008 -0.1668 0.099 Uiso 1 1 calc R .
N6 N 0.1775(3) 0.4894(2) 0.47713(16) 0.0525(7) Uani 1 1 d . .
C6 C 0.1127(3) 0.3926(2) 0.44942(17) 0.0409(7) Uani 1 1 d . .
O6 O -0.6954(3) -0.6562(2) -0.21720(17) 0.0781(8) Uani 1 1 d . .
N7 N 0.2563(3) 0.5145(2) 0.27811(16) 0.0508(7) Uani 1 1 d . .
C7 C -0.0128(4) 0.5059(3) 0.2356(2) 0.0665(10) Uani 1 1 d . .
H7A H -0.0076 0.4315 0.2208 0.080 Uiso 1 1 calc R .
H7B H -0.0829 0.5262 0.1949 0.080 Uiso 1 1 calc R .
N8 N 0.3726(4) 0.5728(2) 0.3182(2) 0.0693(9) Uani 1 1 d . .
C8 C -0.0729(4) 0.5275(3) 0.3138(2) 0.0717(11) Uani 1 1 d . .
H8A H -0.0762 0.6019 0.3301 0.086 Uiso 1 1 calc R .
H8B H -0.1729 0.4960 0.3058 0.086 Uiso 1 1 calc R .
N9 N 0.4592(3) 0.5093(2) 0.34922(18) 0.0639(8) Uani 1 1 d . .
C9 C 0.1336(4) 0.5573(3) 0.2331(2) 0.0633(10) Uani 1 1 d . .
H9A H 0.1494 0.5502 0.1778 0.076 Uiso 1 1 calc R .
H9B H 0.1342 0.6308 0.2549 0.076 Uiso 1 1 calc R .
N10 N 0.2600(3) 0.41425(19) 0.28083(14) 0.0434(6) Uani 1 1 d . .
C10 C 0.3896(3) 0.4140(2) 0.32698(18) 0.0436(7) Uani 1 1 d . .
C11 C 0.4451(3) 0.3209(2) 0.35055(17) 0.0403(7) Uani 1 1 d . .
C12 C 0.5760(3) 0.3253(2) 0.4016(2) 0.0508(8) Uani 1 1 d . .
H12 H 0.6316 0.3883 0.4207 0.061 Uiso 1 1 calc R .
C13 C 0.6238(3) 0.2358(2) 0.42395(19) 0.0486(8) Uani 1 1 d . .
H13 H 0.7116 0.2406 0.4588 0.058 Uiso 1 1 calc R .
C14 C 0.3684(4) 0.2247(2) 0.3252(2) 0.0539(9) Uani 1 1 d . .
H14 H 0.2793 0.2178 0.2912 0.065 Uiso 1 1 calc R .
C15 C 0.4236(3) 0.1397(2) 0.34988(19) 0.0523(8) Uani 1 1 d . .
H15 H 0.3695 0.0759 0.3320 0.063 Uiso 1 1 calc R .
C16 C 0.2343(3) 0.0058(2) 0.71393(16) 0.0336(6) Uani 1 1 d . .
C17 C 0.1654(3) -0.0415(2) 0.77503(15) 0.0345(6) Uani 1 1 d . .
C18 C 0.0922(5) -0.1366(3) 0.75392(19) 0.0775(13) Uani 1 1 d . .
H18 H 0.0797 -0.1699 0.7006 0.093 Uiso 1 1 calc R .
C19 C 0.0349(5) -0.1864(3) 0.80913(19) 0.0781(13) Uani 1 1 d . .
H19 H -0.0154 -0.2517 0.7922 0.094 Uiso 1 1 calc R .
C20 C 0.0520(3) -0.1400(2) 0.88878(15) 0.0370(6) Uani 1 1 d . .
C21 C 0.1186(4) -0.0409(3) 0.90949(18) 0.0532(8) Uani 1 1 d . .
H21 H 0.1248 -0.0056 0.9620 0.064 Uiso 1 1 calc R .
C22 C 0.1769(4) 0.0079(3) 0.85434(18) 0.0525(8) Uani 1 1 d . .
H22 H 0.2240 0.0743 0.8706 0.063 Uiso 1 1 calc R .
C23 C 0.2364(3) -0.13651(19) 0.32609(14) 0.0287(5) Uani 1 1 d . .
C24 C 0.3147(3) -0.1456(2) 0.26181(15) 0.0362(6) Uani 1 1 d . .
H24 H 0.4162 -0.1310 0.2709 0.043 Uiso 1 1 calc R .
C25 C 0.2426(3) -0.1762(2) 0.18442(15) 0.0377(6) Uani 1 1 d . .
H25 H 0.2962 -0.1811 0.1419 0.045 Uiso 1 1 calc R .
C26 C 0.0908(3) -0.1997(2) 0.16926(14) 0.0302(5) Uani 1 1 d . .
C27 C 0.0137(3) -0.1935(2) 0.23364(14) 0.0318(6) Uani 1 1 d . .
H27 H -0.0873 -0.2108 0.2246 0.038 Uiso 1 1 calc R .
C28 C 0.0853(3) -0.1617(2) 0.31127(14) 0.0314(6) Uani 1 1 d . .
H28 H 0.0318 -0.1573 0.3538 0.038 Uiso 1 1 calc R .
C29 C 0.0174(3) -0.2271(2) 0.08465(15) 0.0334(6) Uani 1 1 d . .
C30 C 0.0628(3) -0.1746(2) 0.02853(15) 0.0371(6) Uani 1 1 d . .
H30 H 0.1390 -0.1225 0.0448 0.044 Uiso 1 1 calc R .
C31 C -0.0010(3) -0.1966(2) -0.05182(15) 0.0362(6) Uani 1 1 d . .
C32 C -0.1143(3) -0.2760(2) -0.07429(16) 0.0407(7) Uani 1 1 d . .
H32 H -0.1593 -0.2921 -0.1273 0.049 Uiso 1 1 calc R .
C33 C -0.1617(3) -0.3315(2) -0.01972(15) 0.0388(7) Uani 1 1 d . .
C34 C -0.0962(3) -0.3072(2) 0.06009(15) 0.0368(6) Uani 1 1 d . .
H34 H -0.1277 -0.3438 0.0971 0.044 Uiso 1 1 calc R .
C35 C -0.2795(3) -0.4178(2) -0.04921(16) 0.0441(7) Uani 1 1 d . .
C36 C -0.2726(4) -0.5118(3) -0.02585(18) 0.0516(8) Uani 1 1 d . .
H36 H -0.1986 -0.5209 0.0143 0.062 Uiso 1 1 calc R .
C37 C -0.3771(4) -0.5949(3) -0.06236(19) 0.0527(8) Uani 1 1 d . U
H37 H -0.3714 -0.6589 -0.0468 0.063 Uiso 1 1 calc R .
C38 C -0.4884(3) -0.5809(3) -0.12154(18) 0.0488(8) Uani 1 1 d . U
C39 C -0.5001(4) -0.4861(3) -0.14118(19) 0.0572(9) Uani 1 1 d . .
H39 H -0.5783 -0.4757 -0.1785 0.069 Uiso 1 1 calc R .
C40 C -0.3973(3) -0.4052(3) -0.10642(18) 0.0563(9) Uani 1 1 d . .
H40 H -0.4062 -0.3408 -0.1212 0.068 Uiso 1 1 calc R .
C41 C -0.5955(3) -0.6694(3) -0.1680(2) 0.0547(8) Uani 1 1 d . .
C42 C 0.3164(3) -0.09543(19) 0.40854(14) 0.0291(5) Uani 1 1 d . .

loop_
_atom_site_aniso_label
_atom_site_aniso_U_11
_atom_site_aniso_U_22
_atom_site_aniso_U_33
_atom_site_aniso_U_23
_atom_site_aniso_U_13
_atom_site_aniso_U_12
Co1 0.0312(2) 0.0410(2) 0.02579(19) 0.01334(15) -0.00021(14) -0.00660(15)
O1 0.0674(13) 0.0437(12) 0.0311(10) 0.0077(9) 0.0163(9) -0.0094(10)
N1 0.0398(13) 0.0430(14) 0.0331(12) 0.0138(11) 0.0010(10) -0.0035(11)
C1 0.0351(15) 0.0455(18) 0.0496(18) 0.0148(14) 0.0007(13) -0.0090(13)
O2 0.0437(11) 0.0539(13) 0.0242(9) 0.0057(9) 0.0018(8) 0.0031(9)
N2 0.0406(13) 0.0424(14) 0.0389(13) 0.0151(11) -0.0024(10) -0.0030(11)
C2 0.0377(15) 0.0480(18) 0.0457(17) 0.0152(14) -0.0036(13) -0.0037(14)
C3 0.0408(15) 0.0405(16) 0.0327(14) 0.0101(12) 0.0041(12) -0.0003(13)
N3 0.0523(15) 0.0519(16) 0.0426(14) 0.0166(12) 0.0046(12) 0.0099(13)
O3 0.0521(13) 0.0659(15) 0.0537(13) 0.0216(12) -0.0003(10) -0.0279(12)
N4 0.0669(18) 0.0567(18) 0.0464(15) 0.0233(14) 0.0113(14) 0.0204(15)
C4 0.0501(18) 0.0367(17) 0.0507(18) 0.0045(14) -0.0080(14) -0.0029(14)
O4 0.0372(11) 0.0500(12) 0.0393(11) 0.0087(9) -0.0093(8) -0.0116(9)
N5 0.0734(19) 0.0464(16) 0.0558(17) 0.0175(14) 0.0094(15) 0.0099(15)
C5 0.0485(17) 0.0449(18) 0.0406(16) 0.0054(14) -0.0111(13) -0.0004(14)
O5 0.0494(13) 0.0561(15) 0.0878(19) 0.0062(14) 0.0094(12) -0.0116(12)
N6 0.0664(17) 0.0421(15) 0.0478(15) 0.0104(13) 0.0034(13) 0.0012(13)
C6 0.0453(16) 0.0429(17) 0.0353(15) 0.0109(13) 0.0035(13) 0.0063(14)
O6 0.0584(15) 0.0721(18) 0.092(2) 0.0165(15) -0.0220(14) -0.0221(13)
N7 0.0688(18) 0.0397(15) 0.0496(16) 0.0186(12) 0.0117(14) 0.0133(14)
C7 0.081(3) 0.072(2) 0.051(2) 0.0296(18) -0.0058(19) 0.030(2)
N8 0.084(2) 0.0369(16) 0.084(2) 0.0139(16) 0.0056(18) -0.0055(16)
C8 0.074(2) 0.093(3) 0.064(2) 0.043(2) 0.0132(19) 0.039(2)
N9 0.0724(19) 0.0344(15) 0.078(2) 0.0138(14) -0.0122(16) -0.0064(14)
C9 0.087(3) 0.061(2) 0.055(2) 0.0343(18) 0.0166(19) 0.028(2)
N10 0.0547(15) 0.0379(14) 0.0393(13) 0.0124(11) 0.0053(11) 0.0060(12)
C10 0.0502(17) 0.0382(17) 0.0421(16) 0.0099(13) 0.0043(14) 0.0003(14)
C11 0.0430(16) 0.0365(16) 0.0400(16) 0.0102(13) -0.0010(12) -0.0017(13)
C12 0.0469(17) 0.0385(17) 0.062(2) 0.0110(15) -0.0078(15) -0.0092(14)
C13 0.0406(16) 0.0474(19) 0.0555(19) 0.0177(15) -0.0082(14) -0.0059(14)
C14 0.0512(18) 0.0455(19) 0.060(2) 0.0198(16) -0.0200(15) -0.0078(15)
C15 0.0516(18) 0.0418(18) 0.059(2) 0.0209(15) -0.0182(15) -0.0076(15)
C16 0.0344(14) 0.0341(15) 0.0350(15) 0.0129(12) 0.0064(11) 0.0026(12)
C17 0.0416(15) 0.0321(14) 0.0297(13) 0.0082(11) 0.0054(11) -0.0072(12)
C18 0.115(3) 0.081(3) 0.0283(16) 0.0059(17) 0.0080(18) -0.047(2)
C19 0.119(3) 0.074(3) 0.0320(17) 0.0079(17) 0.0033(19) -0.053(2)
C20 0.0434(15) 0.0418(16) 0.0230(13) 0.0068(11) 0.0004(11) -0.0132(13)
C21 0.073(2) 0.051(2) 0.0315(15) 0.0044(14) 0.0075(15) -0.0136(17)
C22 0.069(2) 0.0472(19) 0.0362(16) 0.0062(14) 0.0024(15) -0.0176(16)
C23 0.0315(13) 0.0285(13) 0.0255(12) 0.0071(10) 0.0003(10) -0.0001(11)
C24 0.0262(13) 0.0495(17) 0.0302(13) 0.0056(12) 0.0013(10) -0.0056(12)
C25 0.0375(14) 0.0503(17) 0.0251(13) 0.0058(12) 0.0081(11) -0.0032(13)
C26 0.0326(13) 0.0313(14) 0.0245(12) 0.0062(10) -0.0010(10) -0.0057(11)
C27 0.0275(13) 0.0388(15) 0.0285(13) 0.0097(11) 0.0002(10) -0.0034(11)
C28 0.0320(13) 0.0393(15) 0.0238(12) 0.0096(11) 0.0040(10) -0.0004(11)
C29 0.0362(14) 0.0380(15) 0.0233(12) 0.0047(11) 0.0008(10) -0.0066(12)
C30 0.0440(15) 0.0376(15) 0.0255(13) 0.0044(11) -0.0001(11) -0.0147(12)
C31 0.0420(15) 0.0403(16) 0.0244(13) 0.0079(11) 0.0008(11) -0.0104(12)
C32 0.0458(16) 0.0492(18) 0.0233(13) 0.0082(12) -0.0028(11) -0.0141(14)
C33 0.0436(16) 0.0437(17) 0.0252(13) 0.0056(12) -0.0005(11) -0.0137(13)
C34 0.0427(15) 0.0414(16) 0.0262(13) 0.0108(12) 0.0040(11) -0.0086(13)
C35 0.0480(17) 0.0526(19) 0.0274(14) 0.0036(13) 0.0067(12) -0.0218(14)
C36 0.0545(19) 0.057(2) 0.0400(17) 0.0061(15) 0.0084(14) -0.0148(16)
C37 0.060(2) 0.0466(19) 0.0513(19) 0.0077(15) 0.0170(16) -0.0134(16)
C38 0.0381(16) 0.063(2) 0.0398(17) -0.0001(16) 0.0075(13) -0.0129(15)
C39 0.0467(18) 0.073(2) 0.0461(19) 0.0091(17) -0.0024(14) -0.0191(17)
C40 0.0552(19) 0.065(2) 0.0417(17) 0.0083(16) -0.0031(15) -0.0265(17)
C41 0.0379(17) 0.070(2) 0.057(2) 0.0154(18) 0.0092(15) -0.0056(16)
C42 0.0339(13) 0.0270(13) 0.0254(12) 0.0066(10) -0.0013(10) 0.0016(11)

loop_
_atom_type_symbol
_atom_type_description
_atom_type_scat_dispersion_real
_atom_type_scat_dispersion_imag
_atom_type_scat_source
C C 0.0033 0.0016 'International Tables Vol C Tables 4.2.6.8 and 6.1.1.4'
H H 0.0000 0.0000 'International Tables Vol C Tables 4.2.6.8 and 6.1.1.4'
Co Co 0.3494 0.9721 'International Tables Vol C Tables 4.2.6.8 and 6.1.1.4'
N N 0.0061 0.0033 'International Tables Vol C Tables 4.2.6.8 and 6.1.1.4'
O O 0.0106 0.0060 'International Tables Vol C Tables 4.2.6.8 and 6.1.1.4'

loop_
_geom_angle_atom_site_label_1
_geom_angle_atom_site_label_2
_geom_angle_atom_site_label_3
_geom_angle
_geom_angle_site_symmetry_1
_geom_angle_site_symmetry_3
O1 Co1 N1 96.46(9) . .
O1 Co1 O2 98.43(8) . .
O1 Co1 N2 84.86(9) . 2_656
N1 Co1 N2 178.60(9) . 2_656
O2 Co1 N1 89.56(8) . .
O2 Co1 N2 90.70(8) . 2_656
O4 Co1 O1 138.94(8) 2_656 .
O4 Co1 N1 88.99(9) 2_656 .
O4 Co1 O2 122.35(8) 2_656 .
O4 Co1 N2 89.71(8) 2_656 2_656
C16 O1 Co1 113.43(18) . .
C1 N1 Co1 121.3(2) . .
C1 N1 C5 116.4(3) . .
C5 N1 Co1 121.96(18) . .
N1 C1 C2 124.1(3) . .
C42 O2 Co1 116.39(16) . .
C13 N2 Co1 119.69(18) . 2_656
C13 N2 C15 116.4(3) . .
C15 N2 Co1 123.7(2) . 2_656
C1 C2 C3 119.5(3) . .
C2 C3 C6 122.8(3) . .
C4 C3 C2 116.8(3) . .
C4 C3 C6 120.4(3) . .
N4 N3 C6 101.3(3) . .
N3 N4 C8 124.6(3) . .
N5 N4 N3 114.1(3) . .
N5 N4 C8 121.2(3) . .
C5 C4 C3 120.0(3) . .
C42 O4 Co1 168.84(19) . 2_656
N6 N5 N4 106.1(3) . .
N1 C5 C4 123.0(3) . .
N5 N6 C6 106.4(2) . .
N3 C6 C3 125.2(3) . .
N3 C6 N6 112.0(3) . .
N6 C6 C3 122.8(3) . .
N8 N7 C9 122.4(3) . .
N8 N7 N10 114.3(3) . .
N10 N7 C9 123.3(3) . .
C9 C7 C8 117.2(3) . .
N7 N8 N9 105.9(3) . .
N4 C8 C7 113.1(3) . .
N8 N9 C10 106.7(3) . .
N7 C9 C7 113.6(3) . .
N7 N10 C10 101.2(2) . .
N9 C10 N10 111.9(3) . .
N9 C10 C11 124.7(3) . .
N10 C10 C11 123.3(3) . .
C12 C11 C10 121.2(3) . .
C12 C11 C14 116.8(3) . .
C14 C11 C10 122.0(3) . .
C11 C12 C13 119.7(3) . .
N2 C13 C12 123.4(3) . .
C15 C14 C11 119.9(3) . .
N2 C15 C14 123.8(3) . .
O1 C16 C17 117.0(2) . .
O3 C16 O1 122.5(3) . .
O3 C16 C17 120.4(2) . .
C18 C17 C16 120.1(2) . .
C18 C17 C22 117.5(3) . .
C22 C17 C16 122.4(2) . .
C17 C18 C19 122.2(3) . .
C20 C19 C18 120.6(3) . .
C19 C20 C31 120.2(3) . 1_556
C21 C20 C19 117.2(3) . .
C21 C20 C31 122.6(2) . 1_556
C20 C21 C22 121.8(3) . .
C21 C22 C17 120.4(3) . .
C24 C23 C28 118.8(2) . .
C24 C23 C42 118.9(2) . .
C28 C23 C42 122.2(2) . .
C25 C24 C23 120.4(2) . .
C24 C25 C26 120.9(2) . .
C25 C26 C29 118.8(2) . .
C27 C26 C25 118.5(2) . .
C27 C26 C29 122.6(2) . .
C26 C27 C28 120.7(2) . .
C27 C28 C23 120.5(2) . .
C30 C29 C26 119.7(2) . .
C30 C29 C34 118.9(2) . .
C34 C29 C26 121.4(2) . .
C29 C30 C31 122.7(2) . .
C30 C31 C20 121.5(2) . 1_554
C32 C31 C20 121.4(2) . 1_554
C32 C31 C30 117.1(2) . .
C33 C32 C31 121.9(2) . .
C32 C33 C34 119.5(2) . .
C32 C33 C35 118.5(2) . .
C34 C33 C35 122.0(2) . .
C33 C34 C29 120.0(2) . .
C36 C35 C33 122.3(3) . .
C36 C35 C40 118.3(3) . .
C40 C35 C33 119.3(3) . .
C35 C36 C37 120.2(3) . .
C38 C37 C36 119.9(3) . .
C37 C38 C41 122.3(3) . .
C39 C38 C37 119.7(3) . .
C39 C38 C41 117.9(3) . .
C38 C39 C40 120.5(3) . .
C39 C40 C35 121.2(3) . .
O5 C41 C38 112.8(3) . .
O6 C41 O5 125.1(3) . .
O6 C41 C38 122.0(4) . .
O2 C42 O4 123.3(2) . .
O2 C42 C23 118.7(2) . .
O4 C42 C23 118.0(2) . .

loop_
_geom_bond_atom_site_label_1
_geom_bond_atom_site_label_2
_geom_bond_distance
_geom_bond_site_symmetry_2
Co1 O1 2.0141(19) .
Co1 N1 2.143(2) .
Co1 O2 2.0339(18) .
Co1 N2 2.173(2) 2_656
Co1 O4 1.9902(19) 2_656
O1 C16 1.250(3) .
N1 C1 1.337(3) .
N1 C5 1.342(4) .
C1 C2 1.359(4) .
O2 C42 1.250(3) .
N2 Co1 2.173(2) 2_656
N2 C13 1.331(4) .
N2 C15 1.336(3) .
C2 C3 1.390(4) .
C3 C4 1.385(4) .
C3 C6 1.460(4) .
N3 N4 1.327(4) .
N3 C6 1.332(3) .
O3 C16 1.243(3) .
N4 N5 1.317(4) .
N4 C8 1.476(4) .
C4 C5 1.371(4) .
O4 Co1 1.9902(19) 2_656
O4 C42 1.254(3) .
N5 N6 1.310(4) .
O5 C41 1.301(4) .
N6 C6 1.350(4) .
O6 C41 1.204(4) .
N7 N8 1.314(4) .
N7 C9 1.476(4) .
N7 N10 1.328(3) .
C7 C8 1.506(5) .
C7 C9 1.482(5) .
N8 N9 1.318(4) .
N9 C10 1.341(4) .
N10 C10 1.340(4) .
C10 C11 1.454(4) .
C11 C12 1.383(4) .
C11 C14 1.381(4) .
C12 C13 1.378(4) .
C14 C15 1.364(4) .
C16 C17 1.504(4) .
C17 C18 1.351(4) .
C17 C22 1.386(4) .
C18 C19 1.388(5) .
C19 C20 1.378(4) .
C20 C21 1.372(4) .
C20 C31 1.484(4) 1_556
C21 C22 1.385(4) .
C23 C24 1.388(3) .
C23 C28 1.390(3) .
C23 C42 1.496(3) .
C24 C25 1.381(3) .
C25 C26 1.392(3) .
C26 C27 1.385(3) .
C26 C29 1.489(3) .
C27 C28 1.385(3) .
C29 C30 1.378(4) .
C29 C34 1.406(3) .
C30 C31 1.397(3) .
C31 C20 1.484(4) 1_554
C31 C32 1.397(4) .
C32 C33 1.387(4) .
C33 C34 1.393(3) .
C33 C35 1.492(4) .
C35 C36 1.368(4) .
C35 C40 1.400(4) .
C36 C37 1.408(4) .
C37 C38 1.386(4) .
C38 C39 1.355(5) .
C38 C41 1.512(4) .
C39 C40 1.375(4) .
